data_2227247
loop_
_publ_author_name
'Yuvaraj, Haldorai'
'Sundaramoorthy, S.'
'Velmurugan, D.'
'Kalkhambkar, Rajesh G.'

_publ_section_title
;
 1-(2-Azidoacetyl)-3-methyl-2,6-diphenylpiperidin-4-one
;
_journal_coeditor_code BT5365
_journal_issue 11
_journal_name_full 'Acta Crystallographica Section E'
_journal_page_first o2733
_journal_paper_doi 10.1107/S1600536810039097
_journal_volume 66
_journal_year 2010
_chemical_formula_iupac 'C20 H20 N4 O2'
_chemical_formula_moiety 'C20 H20 N4 O2'
_chemical_formula_sum 'C20 H20 N4 O2'
_chemical_formula_weight 348.40
_chemical_name_systematic
;
1-(2-Azidoacetyl)-3-methyl-2,6-diphenylpiperidin-4-one
;
_space_group_IT_number 14
_symmetry_cell_setting monoclinic
_symmetry_space_group_name_Hall '-P 2ybc'
_symmetry_space_group_name_H-M 'P 1 21/c 1'
_atom_sites_solution_hydrogens geom
_atom_sites_solution_primary direct
_atom_sites_solution_secondary difmap
_audit_creation_method SHELXL-97
_cell_angle_alpha 90.00
_cell_angle_beta 108.458(2)
_cell_angle_gamma 90.00
_cell_formula_units_Z 4
_cell_length_a 11.0418(3)
_cell_length_b 15.7844(5)
_cell_length_c 10.5684(3)
_cell_measurement_reflns_used 1520
_cell_measurement_temperature 292(2)
_cell_measurement_theta_max 28.45
_cell_measurement_theta_min 1.94
_cell_volume 1747.19(9)
_computing_cell_refinement 'SAINT (Bruker, 2008)'
_computing_data_collection 'APEX2 (Bruker, 2008)'
_computing_data_reduction 'SAINT (Bruker, 2008)'
_computing_molecular_graphics 'ORTEP-3 (Farrugia, 1997)'
_computing_publication_material 'SHELXL97 (Sheldrick, 2008) and PLATON (Spek, 2009)'
_computing_structure_refinement 'SHELXL97 (Sheldrick, 2008)'
_computing_structure_solution 'SHELXS97 (Sheldrick, 2008)'
_diffrn_ambient_temperature 292(2)
_diffrn_measured_fraction_theta_full 1.000
_diffrn_measured_fraction_theta_max 0.971
_diffrn_measurement_device_type 'Bruker SMART APEXII area-detector'
_diffrn_measurement_method '\w and \f scans'
_diffrn_radiation_monochromator graphite
_diffrn_radiation_source 'fine-focus sealed tube'
_diffrn_radiation_type MoK\a
_diffrn_radiation_wavelength 0.71073
_diffrn_reflns_av_R_equivalents 0.0264
_diffrn_reflns_av_sigmaI/netI 0.0253
_diffrn_reflns_limit_h_max 14
_diffrn_reflns_limit_h_min -14
_diffrn_reflns_limit_k_max 21
_diffrn_reflns_limit_k_min -19
_diffrn_reflns_limit_l_max 13
_diffrn_reflns_limit_l_min -14
_diffrn_reflns_number 16435
_diffrn_reflns_theta_full 25.00
_diffrn_reflns_theta_max 28.45
_diffrn_reflns_theta_min 1.94
_diffrn_standards_number 0
_exptl_absorpt_coefficient_mu 0.088
_exptl_absorpt_correction_T_max 0.983
_exptl_absorpt_correction_T_min 0.978
_exptl_absorpt_correction_type multi-scan
_exptl_absorpt_process_details '(SADABS; Bruker, 2008)'
_exptl_crystal_colour colourless
_exptl_crystal_density_diffrn 1.324
_exptl_crystal_density_method 'not measured'
_exptl_crystal_description Block
_exptl_crystal_F_000 736
_exptl_crystal_size_max 0.25
_exptl_crystal_size_mid 0.23
_exptl_crystal_size_min 0.2
_refine_diff_density_max 0.238
_refine_diff_density_min -0.182
_refine_ls_extinction_method none
_refine_ls_goodness_of_fit_ref 1.046
_refine_ls_hydrogen_treatment constr
_refine_ls_matrix_type full
_refine_ls_number_parameters 236
_refine_ls_number_reflns 4286
_refine_ls_number_restraints 0
_refine_ls_restrained_S_all 1.046
_refine_ls_R_factor_all 0.0644
_refine_ls_R_factor_gt 0.0453
_refine_ls_shift/su_max 0.000
_refine_ls_shift/su_mean 0.000
_refine_ls_structure_factor_coef Fsqd
_refine_ls_weighting_details 'calc w=1/[\s^2^(Fo^2^)+(0.0678P)^2^+0.3241P] where P=(Fo^2^+2Fc^2^)/3'
_refine_ls_weighting_scheme calc
_refine_ls_wR_factor_gt 0.1254
_refine_ls_wR_factor_ref 0.1383
_reflns_number_gt 3147
_reflns_number_total 4286
_reflns_threshold_expression I>2\s(I)
_cod_data_source_file bt5365.cif
_cod_data_source_block I
_cod_original_sg_symbol_H-M 'P 21/c'
_cod_database_code 2227247
_cod_database_fobs_code 2227247

loop_
_symmetry_equiv_pos_as_xyz
'x, y, z'
'-x, y+1/2, -z+1/2'
'-x, -y, -z'
'x, -y-1/2, z-1/2'

loop_
_atom_site_type_symbol
_atom_site_label
_atom_site_fract_x
_atom_site_fract_y
_atom_site_fract_z
_atom_site_U_iso_or_equiv
_atom_site_adp_type
_atom_site_calc_flag
_atom_site_refinement_flags
_atom_site_occupancy
_atom_site_disorder_assembly
_atom_site_disorder_group
C C1 0.59213(13) 0.02968(9) 0.33092(13) 0.0366(3) Uani d . 1 . .
H H1 0.5050 0.0521 0.3073 0.044 Uiso calc R 1 . .
C C2 0.57944(14) -0.06647(9) 0.32572(15) 0.0411(3) Uani d . 1 . .
H H2A 0.5489 -0.0853 0.3976 0.049 Uiso calc R 1 . .
H H2B 0.5166 -0.0827 0.2421 0.049 Uiso calc R 1 . .
C C3 0.70355(14) -0.10988(9) 0.33785(14) 0.0392(3) Uani d . 1 . .
C C4 0.80956(13) -0.05375(9) 0.32448(14) 0.0386(3) Uani d . 1 . .
H H4 0.8441 -0.0228 0.4087 0.046 Uiso calc R 1 . .
C C5 0.75819(13) 0.01278(9) 0.21275(13) 0.0360(3) Uani d . 1 . .
H H5 0.7324 -0.0182 0.1281 0.043 Uiso calc R 1 . .
C C6 0.86401(14) 0.07294(9) 0.20829(14) 0.0387(3) Uani d . 1 . .
C C7 0.92891(16) 0.12263(10) 0.31632(17) 0.0498(4) Uani d . 1 . .
H H7 0.9025 0.1239 0.3916 0.060 Uiso calc R 1 . .
C C8 1.03309(18) 0.17048(12) 0.3130(2) 0.0638(5) Uani d . 1 . .
H H8 1.0764 0.2034 0.3863 0.077 Uiso calc R 1 . .
C C9 1.07271(18) 0.16958(12) 0.2027(2) 0.0661(5) Uani d . 1 . .
H H9 1.1430 0.2015 0.2012 0.079 Uiso calc R 1 . .
C C10 1.00821(19) 0.12146(13) 0.0946(2) 0.0670(5) Uani d . 1 . .
H H10 1.0341 0.1211 0.0190 0.080 Uiso calc R 1 . .
C C11 0.90476(17) 0.07345(11) 0.09768(17) 0.0536(4) Uani d . 1 . .
H H11 0.8617 0.0408 0.0238 0.064 Uiso calc R 1 . .
C C12 0.91822(16) -0.10347(11) 0.30249(19) 0.0556(4) Uani d . 1 . .
H H12A 0.9447 -0.1471 0.3688 0.083 Uiso calc R 1 . .
H H12B 0.9887 -0.0661 0.3093 0.083 Uiso calc R 1 . .
H H12C 0.8903 -0.1287 0.2154 0.083 Uiso calc R 1 . .
C C13 0.66501(13) 0.06839(9) 0.46567(14) 0.0386(3) Uani d . 1 . .
C C14 0.70059(15) 0.02104(11) 0.58243(15) 0.0489(4) Uani d . 1 . .
H H14 0.6877 -0.0373 0.5783 0.059 Uiso calc R 1 . .
C C15 0.75481(18) 0.05956(14) 0.70438(17) 0.0639(5) Uani d . 1 . .
H H15 0.7784 0.0269 0.7816 0.077 Uiso calc R 1 . .
C C16 0.77431(18) 0.14548(15) 0.71305(19) 0.0683(6) Uani d . 1 . .
H H16 0.8088 0.1713 0.7958 0.082 Uiso calc R 1 . .
C C17 0.74226(18) 0.19344(12) 0.5977(2) 0.0645(5) Uani d . 1 . .
H H17 0.7572 0.2515 0.6025 0.077 Uiso calc R 1 . .
C C18 0.68785(16) 0.15484(10) 0.47485(17) 0.0506(4) Uani d . 1 . .
H H18 0.6664 0.1874 0.3976 0.061 Uiso calc R 1 . .
C C19 0.56623(15) 0.09208(9) 0.10767(14) 0.0416(3) Uani d . 1 . .
C C20 0.43631(16) 0.12667(11) 0.10659(16) 0.0531(4) Uani d . 1 . .
H H20A 0.3892 0.0822 0.1339 0.064 Uiso calc R 1 . .
H H20B 0.4493 0.1726 0.1705 0.064 Uiso calc R 1 . .
N N1 0.64214(11) 0.05607(7) 0.22287(11) 0.0364(3) Uani d . 1 . .
N N2 0.36126(14) 0.15755(9) -0.02523(14) 0.0570(4) Uani d . 1 . .
N N3 0.38863(12) 0.22845(9) -0.05698(13) 0.0475(3) Uani d . 1 . .
N N4 0.39979(17) 0.29178(11) -0.09966(16) 0.0670(4) Uani d . 1 . .
O O1 0.71688(12) -0.18542(7) 0.35828(12) 0.0547(3) Uani d . 1 . .
O O2 0.59960(12) 0.09701(8) 0.00863(11) 0.0566(3) Uani d . 1 . .

loop_
_atom_site_aniso_label
_atom_site_aniso_U_11
_atom_site_aniso_U_22
_atom_site_aniso_U_33
_atom_site_aniso_U_12
_atom_site_aniso_U_13
_atom_site_aniso_U_23
C1 0.0380(7) 0.0361(7) 0.0357(7) 0.0033(5) 0.0116(6) 0.0017(6)
C2 0.0417(7) 0.0383(8) 0.0434(8) -0.0047(6) 0.0138(6) -0.0010(6)
C3 0.0512(8) 0.0315(7) 0.0369(7) 0.0001(6) 0.0168(6) 0.0005(6)
C4 0.0421(7) 0.0328(7) 0.0418(8) 0.0028(5) 0.0146(6) 0.0015(6)
C5 0.0416(7) 0.0327(7) 0.0337(7) -0.0015(5) 0.0119(6) -0.0024(5)
C6 0.0421(7) 0.0339(7) 0.0391(7) -0.0004(5) 0.0114(6) 0.0043(6)
C7 0.0534(9) 0.0450(9) 0.0493(9) -0.0079(7) 0.0137(7) -0.0027(7)
C8 0.0559(10) 0.0492(10) 0.0768(13) -0.0137(8) 0.0077(9) -0.0012(9)
C9 0.0519(10) 0.0532(10) 0.0941(15) -0.0071(8) 0.0244(10) 0.0206(10)
C10 0.0680(12) 0.0710(13) 0.0728(13) -0.0020(10) 0.0375(11) 0.0185(10)
C11 0.0605(10) 0.0582(10) 0.0459(9) -0.0059(8) 0.0222(8) 0.0021(7)
C12 0.0505(9) 0.0487(9) 0.0719(11) 0.0104(7) 0.0254(9) 0.0090(8)
C13 0.0379(7) 0.0405(8) 0.0376(7) 0.0066(5) 0.0124(6) -0.0014(6)
C14 0.0516(9) 0.0536(10) 0.0410(8) 0.0025(7) 0.0139(7) 0.0029(7)
C15 0.0606(11) 0.0864(15) 0.0393(9) 0.0048(9) 0.0083(8) 0.0006(9)
C16 0.0568(10) 0.0925(16) 0.0474(10) 0.0053(10) 0.0049(8) -0.0255(10)
C17 0.0606(11) 0.0529(10) 0.0714(13) 0.0038(8) 0.0087(9) -0.0231(9)
C18 0.0559(9) 0.0409(8) 0.0501(9) 0.0066(7) 0.0099(7) -0.0051(7)
C19 0.0483(8) 0.0361(7) 0.0344(7) -0.0034(6) 0.0044(6) -0.0004(6)
C20 0.0542(9) 0.0537(10) 0.0445(9) 0.0093(7) 0.0057(7) 0.0037(7)
N1 0.0403(6) 0.0343(6) 0.0330(6) 0.0011(5) 0.0093(5) 0.0010(5)
N2 0.0614(8) 0.0418(8) 0.0505(8) 0.0023(6) -0.0070(7) 0.0026(6)
N3 0.0451(7) 0.0496(8) 0.0402(7) 0.0029(6) 0.0029(6) -0.0050(6)
N4 0.0798(11) 0.0576(10) 0.0584(10) -0.0084(8) 0.0145(8) 0.0053(8)
O1 0.0714(8) 0.0328(6) 0.0688(8) 0.0034(5) 0.0347(6) 0.0067(5)
O2 0.0614(7) 0.0684(8) 0.0369(6) 0.0013(6) 0.0112(5) 0.0091(5)

loop_
_atom_type_symbol
_atom_type_description
_atom_type_scat_dispersion_real
_atom_type_scat_dispersion_imag
_atom_type_scat_source
C C 0.0033 0.0016 'International Tables Vol C Tables 4.2.6.8 and 6.1.1.4'
H H 0.0000 0.0000 'International Tables Vol C Tables 4.2.6.8 and 6.1.1.4'
N N 0.0061 0.0033 'International Tables Vol C Tables 4.2.6.8 and 6.1.1.4'
O O 0.0106 0.0060 'International Tables Vol C Tables 4.2.6.8 and 6.1.1.4'

loop_
_geom_angle_atom_site_label_1
_geom_angle_atom_site_label_2
_geom_angle_atom_site_label_3
_geom_angle_site_symmetry_1
_geom_angle_site_symmetry_3
_geom_angle
_geom_angle_publ_flag
N1 C1 C2 . . 107.80(11) ?
N1 C1 C13 . . 113.16(11) ?
C2 C1 C13 . . 116.63(12) ?
N1 C1 H1 . . 106.2 ?
C2 C1 H1 . . 106.2 ?
C13 C1 H1 . . 106.2 ?
C3 C2 C1 . . 112.38(12) ?
C3 C2 H2A . . 109.1 ?
C1 C2 H2A . . 109.1 ?
C3 C2 H2B . . 109.1 ?
C1 C2 H2B . . 109.1 ?
H2A C2 H2B . . 107.9 ?
O1 C3 C2 . . 121.36(13) ?
O1 C3 C4 . . 122.66(13) ?
C2 C3 C4 . . 115.97(11) ?
C3 C4 C12 . . 112.72(12) ?
C3 C4 C5 . . 111.22(12) ?
C12 C4 C5 . . 110.61(12) ?
C3 C4 H4 . . 107.3 ?
C12 C4 H4 . . 107.3 ?
C5 C4 H4 . . 107.3 ?
N1 C5 C6 . . 113.86(11) ?
N1 C5 C4 . . 111.92(10) ?
C6 C5 C4 . . 110.39(11) ?
N1 C5 H5 . . 106.7 ?
C6 C5 H5 . . 106.7 ?
C4 C5 H5 . . 106.7 ?
C11 C6 C7 . . 118.25(14) ?
C11 C6 C5 . . 119.41(13) ?
C7 C6 C5 . . 122.12(13) ?
C6 C7 C8 . . 120.36(16) ?
C6 C7 H7 . . 119.8 ?
C8 C7 H7 . . 119.8 ?
C9 C8 C7 . . 120.50(18) ?
C9 C8 H8 . . 119.8 ?
C7 C8 H8 . . 119.8 ?
C8 C9 C10 . . 119.64(16) ?
C8 C9 H9 . . 120.2 ?
C10 C9 H9 . . 120.2 ?
C9 C10 C11 . . 120.04(17) ?
C9 C10 H10 . . 120.0 ?
C11 C10 H10 . . 120.0 ?
C10 C11 C6 . . 121.20(17) ?
C10 C11 H11 . . 119.4 ?
C6 C11 H11 . . 119.4 ?
C4 C12 H12A . . 109.5 ?
C4 C12 H12B . . 109.5 ?
H12A C12 H12B . . 109.5 ?
C4 C12 H12C . . 109.5 ?
H12A C12 H12C . . 109.5 ?
H12B C12 H12C . . 109.5 ?
C18 C13 C14 . . 118.28(14) ?
C18 C13 C1 . . 119.39(13) ?
C14 C13 C1 . . 122.12(13) ?
C15 C14 C13 . . 120.68(17) ?
C15 C14 H14 . . 119.7 ?
C13 C14 H14 . . 119.7 ?
C16 C15 C14 . . 120.73(18) ?
C16 C15 H15 . . 119.6 ?
C14 C15 H15 . . 119.6 ?
C15 C16 C17 . . 119.44(17) ?
C15 C16 H16 . . 120.3 ?
C17 C16 H16 . . 120.3 ?
C16 C17 C18 . . 119.93(18) ?
C16 C17 H17 . . 120.0 ?
C18 C17 H17 . . 120.0 ?
C17 C18 C13 . . 120.90(17) ?
C17 C18 H18 . . 119.6 ?
C13 C18 H18 . . 119.6 ?
O2 C19 N1 . . 121.75(14) ?
O2 C19 C20 . . 120.57(13) ?
N1 C19 C20 . . 117.68(13) ?
N2 C20 C19 . . 111.92(14) ?
N2 C20 H20A . . 109.2 ?
C19 C20 H20A . . 109.2 ?
N2 C20 H20B . . 109.2 ?
C19 C20 H20B . . 109.2 ?
H20A C20 H20B . . 107.9 ?
C19 N1 C1 . . 122.20(12) ?
C19 N1 C5 . . 115.31(11) ?
C1 N1 C5 . . 117.91(10) ?
N3 N2 C20 . . 116.64(14) ?
N4 N3 N2 . . 171.04(17) ?

loop_
_geom_bond_atom_site_label_1
_geom_bond_atom_site_label_2
_geom_bond_site_symmetry_2
_geom_bond_distance
_geom_bond_publ_flag
C1 N1 . 1.4771(17) ?
C1 C2 . 1.5235(19) ?
C1 C13 . 1.5243(19) ?
C1 H1 . 0.9800 ?
C2 C3 . 1.501(2) ?
C2 H2A . 0.9700 ?
C2 H2B . 0.9700 ?
C3 O1 . 1.2123(16) ?
C3 C4 . 1.510(2) ?
C4 C12 . 1.512(2) ?
C4 C5 . 1.5476(19) ?
C4 H4 . 0.9800 ?
C5 N1 . 1.4856(17) ?
C5 C6 . 1.5179(19) ?
C5 H5 . 0.9800 ?
C6 C11 . 1.379(2) ?
C6 C7 . 1.384(2) ?
C7 C8 . 1.386(2) ?
C7 H7 . 0.9300 ?
C8 C9 . 1.369(3) ?
C8 H8 . 0.9300 ?
C9 C10 . 1.369(3) ?
C9 H9 . 0.9300 ?
C10 C11 . 1.380(3) ?
C10 H10 . 0.9300 ?
C11 H11 . 0.9300 ?
C12 H12A . 0.9600 ?
C12 H12B . 0.9600 ?
C12 H12C . 0.9600 ?
C13 C18 . 1.386(2) ?
C13 C14 . 1.389(2) ?
C14 C15 . 1.379(2) ?
C14 H14 . 0.9300 ?
C15 C16 . 1.372(3) ?
C15 H15 . 0.9300 ?
C16 C17 . 1.383(3) ?
C16 H16 . 0.9300 ?
C17 C18 . 1.387(2) ?
C17 H17 . 0.9300 ?
C18 H18 . 0.9300 ?
C19 O2 . 1.2172(18) ?
C19 N1 . 1.3645(18) ?
C19 C20 . 1.532(2) ?
C20 N2 . 1.461(2) ?
C20 H20A . 0.9700 ?
C20 H20B . 0.9700 ?
N2 N3 . 1.233(2) ?
N3 N4 . 1.119(2) ?

loop_
_geom_hbond_atom_site_label_D
_geom_hbond_atom_site_label_H
_geom_hbond_atom_site_label_A
_geom_hbond_site_symmetry_A
_geom_hbond_distance_DH
_geom_hbond_distance_HA
_geom_hbond_distance_DA
_geom_hbond_angle_DHA
C9 H9 O1 2_755 0.93 2.57 3.464(2) 162.2
C5 H5 N2 3_655 0.98 2.52 3.353(2) 142.1
C2 H2B O2 3_655 0.97 2.56 3.4933(19) 161.0

loop_
_geom_torsion_atom_site_label_1
_geom_torsion_atom_site_label_2
_geom_torsion_atom_site_label_3
_geom_torsion_atom_site_label_4
_geom_torsion_site_symmetry_1
_geom_torsion_site_symmetry_2
_geom_torsion_site_symmetry_3
_geom_torsion_site_symmetry_4
_geom_torsion
_geom_torsion_publ_flag
N1 C1 C2 C3 . . . . 57.25(15) ?
C13 C1 C2 C3 . . . . -71.29(15) ?
C1 C2 C3 O1 . . . . 167.38(13) ?
C1 C2 C3 C4 . . . . -12.02(17) ?
O1 C3 C4 C12 . . . . 15.3(2) ?
C2 C3 C4 C12 . . . . -165.33(13) ?
O1 C3 C4 C5 . . . . 140.15(14) ?
C2 C3 C4 C5 . . . . -40.45(16) ?
C3 C4 C5 N1 . . . . 47.54(15) ?
C12 C4 C5 N1 . . . . 173.60(12) ?
C3 C4 C5 C6 . . . . 175.48(11) ?
C12 C4 C5 C6 . . . . -58.46(16) ?
N1 C5 C6 C11 . . . . -118.49(15) ?
C4 C5 C6 C11 . . . . 114.64(15) ?
N1 C5 C6 C7 . . . . 67.05(17) ?
C4 C5 C6 C7 . . . . -59.82(18) ?
C11 C6 C7 C8 . . . . -0.9(2) ?
C5 C6 C7 C8 . . . . 173.64(15) ?
C6 C7 C8 C9 . . . . 0.4(3) ?
C7 C8 C9 C10 . . . . 0.5(3) ?
C8 C9 C10 C11 . . . . -0.7(3) ?
C9 C10 C11 C6 . . . . 0.2(3) ?
C7 C6 C11 C10 . . . . 0.6(2) ?
C5 C6 C11 C10 . . . . -174.06(16) ?
N1 C1 C13 C18 . . . . 49.44(17) ?
C2 C1 C13 C18 . . . . 175.34(13) ?
N1 C1 C13 C14 . . . . -135.96(14) ?
C2 C1 C13 C14 . . . . -10.06(19) ?
C18 C13 C14 C15 . . . . 1.3(2) ?
C1 C13 C14 C15 . . . . -173.35(14) ?
C13 C14 C15 C16 . . . . 0.3(3) ?
C14 C15 C16 C17 . . . . -1.7(3) ?
C15 C16 C17 C18 . . . . 1.6(3) ?
C16 C17 C18 C13 . . . . -0.1(3) ?
C14 C13 C18 C17 . . . . -1.4(2) ?
C1 C13 C18 C17 . . . . 173.41(14) ?
O2 C19 C20 N2 . . . . 4.4(2) ?
N1 C19 C20 N2 . . . . -175.73(13) ?
O2 C19 N1 C1 . . . . -163.94(13) ?
C20 C19 N1 C1 . . . . 16.16(19) ?
O2 C19 N1 C5 . . . . -8.5(2) ?
C20 C19 N1 C5 . . . . 171.63(12) ?
C2 C1 N1 C19 . . . . 104.11(14) ?
C13 C1 N1 C19 . . . . -125.40(13) ?
C2 C1 N1 C5 . . . . -50.76(15) ?
C13 C1 N1 C5 . . . . 79.74(14) ?
C6 C5 N1 C19 . . . . 76.01(15) ?
C4 C5 N1 C19 . . . . -157.92(12) ?
C6 C5 N1 C1 . . . . -127.41(12) ?
C4 C5 N1 C1 . . . . -1.34(16) ?
C19 C20 N2 N3 . . . . -79.48(19) ?
